data_7121893
loop_
_publ_author_name
'Bai, Yunping'
'Zhang, Jianying'
'Cui, Chunming'

_publ_section_title
;
 An arene-tethered silylene ligand enabling reversible dinitrogen binding
 to iron and catalytic silylation.
;
_journal_issue 58
_journal_name_full 'Chemical communications (Cambridge, England)'
_journal_page_first 8124
_journal_page_last 8127
_journal_paper_doi 10.1039/c8cc03734e
_journal_volume 54
_journal_year 2018
_chemical_absolute_configuration ad
_chemical_formula_moiety 'C33 H51 N3 Si'
_chemical_formula_sum 'C33 H51 N3 Si'
_chemical_formula_weight 517.86
_chemical_properties_physical Air-sensitive,Moisture-sensitive
_space_group_crystal_system monoclinic
_space_group_IT_number 4
_space_group_name_Hall 'P 2yb'
_space_group_name_H-M_alt 'P 1 21 1'
_symmetry_space_group_name_Hall 'P 2yb'
_symmetry_space_group_name_H-M 'P 1 21 1'
_atom_sites_solution_hydrogens geom
_atom_sites_solution_primary direct
_atom_sites_solution_secondary difmap
_audit_creation_date 2017-05-08
_audit_creation_method
;
Olex2 1.2
(compiled 2016.02.19 svn.r3266 for OlexSys, GUI svn.r5155)
;
_audit_update_record
;
2018-03-21 deposited with the CCDC.
2018-06-28 downloaded from the CCDC.
;
_cell_angle_alpha 90.00
_cell_angle_beta 106.694(3)
_cell_angle_gamma 90.00
_cell_formula_units_Z 2
_cell_length_a 12.0057(17)
_cell_length_b 8.9498(11)
_cell_length_c 15.480(2)
_cell_measurement_reflns_used 6251
_cell_measurement_temperature 113
_cell_measurement_theta_max 27.5
_cell_measurement_theta_min 3.4
_cell_volume 1593.2(4)
_computing_cell_refinement
;
CrystalClear-SM Expert 2.1 b42 (Rigaku, 2015)
;
_computing_data_collection
;
CrystalClear-SM Expert 2.1 b42 (Rigaku, 2015)
;
_computing_data_reduction
;
CrystalClear-SM Expert 2.1 b42 (Rigaku, 2015)
;
_computing_molecular_graphics 'Olex2 (Dolomanov et al., 2009)'
_computing_publication_material 'Olex2 (Dolomanov et al., 2009)'
_computing_structure_refinement 'XH (Sheldrick, 2008)'
_computing_structure_solution 'XS (Sheldrick, 2008)'
_diffrn_ambient_temperature 113
_diffrn_detector PILT
_diffrn_detector_area_resol_mean 5.8140
_diffrn_measured_fraction_theta_full 0.986
_diffrn_measured_fraction_theta_max 0.986
_diffrn_measurement_details
;
scan:
    Number of images: 360
               Slice: -105.0000 - 75.0000
         Image width: 0.5000
            Exp time: 5.0000
       Rotation axis: Omega
               Omega: 0.0000
                 Chi: 45.0000
                 Phi: 0.0000
                 XTD: 44.9340
              2theta: -15.1937
scan:
    Number of images: 300
               Slice: -105.0000 - 45.0000
         Image width: 0.5000
            Exp time: 5.0000
       Rotation axis: Omega
               Omega: 0.0000
                 Chi: 45.0000
                 Phi: 90.0000
                 XTD: 44.9340
              2theta: -15.1937
scan:
    Number of images: 260
               Slice: -105.0000 - 25.0000
         Image width: 0.5000
            Exp time: 5.0000
       Rotation axis: Omega
               Omega: 0.0000
                 Chi: 45.0000
                 Phi: 180.0000
                 XTD: 44.9340
              2theta: -15.1937
;
_diffrn_measurement_device
;
AFC10: Fixed Chi 2 circle
;
_diffrn_measurement_device_type
;
Rigaku Pilatus 200K
;
_diffrn_measurement_method 'profile data from \w-scans'
_diffrn_measurement_specimen_support Fiber
_diffrn_orient_matrix_type d*Trek
_diffrn_orient_matrix_UB_11 0.062397
_diffrn_orient_matrix_UB_12 0.024746
_diffrn_orient_matrix_UB_13 0.055282
_diffrn_orient_matrix_UB_21 0.077409
_diffrn_orient_matrix_UB_22 -0.022061
_diffrn_orient_matrix_UB_23 -0.077497
_diffrn_orient_matrix_UB_31 0.009260
_diffrn_orient_matrix_UB_32 0.066116
_diffrn_orient_matrix_UB_33 -0.009572
_diffrn_radiation_monochromator Confocal
_diffrn_radiation_type MoK\a
_diffrn_radiation_wavelength 0.71075
_diffrn_reflns_av_R_equivalents 0.0308
_diffrn_reflns_av_unetI/netI 0.0286
_diffrn_reflns_limit_h_max 15
_diffrn_reflns_limit_h_min -15
_diffrn_reflns_limit_k_max 8
_diffrn_reflns_limit_k_min -11
_diffrn_reflns_limit_l_max 20
_diffrn_reflns_limit_l_min -20
_diffrn_reflns_number 17574
_diffrn_reflns_theta_full 27.59
_diffrn_reflns_theta_max 27.59
_diffrn_reflns_theta_min 3.41
_diffrn_source 'Rotating Anode'
_diffrn_source_current 24.0
_diffrn_source_power 1.2
_diffrn_source_voltage 50.0
_exptl_absorpt_coefficient_mu 0.098
_exptl_absorpt_correction_T_max 1.000
_exptl_absorpt_correction_T_min 0.924
_exptl_absorpt_correction_type multi-scan
_exptl_crystal_colour Colorless
_exptl_crystal_density_diffrn 1.080
_exptl_crystal_density_method 'not measured'
_exptl_crystal_description Prism
_exptl_crystal_F_000 568
_exptl_crystal_preparation Fiber
_exptl_crystal_size_max 0.2
_exptl_crystal_size_mid 0.2
_exptl_crystal_size_min 0.2
_refine_diff_density_max 0.348
_refine_diff_density_min -0.237
_refine_diff_density_rms 0.034
_refine_ls_abs_structure_details 'Flack H D (1983), Acta Cryst. A39, 876-881'
_refine_ls_abs_structure_Flack 0.10(8)
_refine_ls_extinction_method none
_refine_ls_goodness_of_fit_ref 1.064
_refine_ls_hydrogen_treatment constr
_refine_ls_matrix_type full
_refine_ls_number_parameters 378
_refine_ls_number_reflns 6655
_refine_ls_number_restraints 1
_refine_ls_restrained_S_all 1.064
_refine_ls_R_factor_all 0.0344
_refine_ls_R_factor_gt 0.0332
_refine_ls_shift/su_max 0.000
_refine_ls_shift/su_mean 0.000
_refine_ls_structure_factor_coef Fsqd
_refine_ls_weighting_details 'calc w=1/[\s^2^(Fo^2^)+(0.0577P)^2^+0.1725P] where P=(Fo^2^+2Fc^2^)/3'
_refine_ls_weighting_scheme calc
_refine_ls_wR_factor_gt 0.0920
_refine_ls_wR_factor_ref 0.0925
_reflns_number_gt 6391
_reflns_number_total 6655
_reflns_threshold_expression >2sigma(I)
_cod_data_source_file c8cc03734e2.cif
_cod_data_source_block m20170504c
_cod_depositor_comments
;
The following automatic conversions were performed:

'_exptl_absorpt_correction_type' value 'Multi-scan' changed to
'multi-scan' according to
/home/data/users/saulius/crontab/automatic-downloads/rss-feeds/RSC/lib/dictionaries/cif_core.dic
dictionary named 'cif_core.dic' version 2.4.2 from 2011-04-26.

Automatic conversion script
Id: cif_fix_values 4973 2017-02-22 13:04:09Z antanas 

 Adding full bibliography for 7121893--7121897.cif.
;
_cod_database_code 7121893
_olex2_refinement_description
;
1. Fixed Uiso
 At 1.2 times of:
  All C(H) groups, All C(H,H) groups
 At 1.5 times of:
  All C(H,H,H) groups
2. Others
 Sof(C33')=Sof(H33D)=Sof(H33E)=Sof(H33F)=Sof(C32')=Sof(H32D)=Sof(H32E)=
 Sof(H32F)=Sof(C31')=Sof(H31D)=Sof(H31E)=Sof(H31F)=1-FVAR(1)
 Sof(C31)=Sof(H31A)=Sof(H31B)=Sof(H31C)=Sof(C33)=Sof(H33A)=Sof(H33B)=Sof(H33C)=
 Sof(C32)=Sof(H32A)=Sof(H32B)=Sof(H32C)=FVAR(1)
3.a Ternary CH refined with riding coordinates:
 C27(H27), C24(H24)
3.b Secondary CH2 refined with riding coordinates:
 C2(H2A,H2B)
3.c Aromatic/amide H refined with riding coordinates:
 C8(H8), C22(H22), C9(H9), C21(H21), C5(H5), C20(H20), C7(H7), C6(H6)
3.d Idealised Me refined as rotating group:
 C12(H12A,H12B,H12C), C11(H11A,H11B,H11C), C13(H13A,H13B,H13C), C25(H25A,H25B,
 H25C), C26(H26A,H26B,H26C), C29(H29A,H29B,H29C), C28(H28A,H28B,H28C), C17(H17A,
 H17B,H17C), C16(H16A,H16B,H16C), C15(H15A,H15B,H15C), C31(H31A,H31B,H31C),
 C33(H33A,H33B,H33C), C32(H32A,H32B,H32C), C33'(H33D,H33E,H33F), C32'(H32D,H32E,
 H32F), C31'(H31D,H31E,H31F)
;
_olex2_submission_special_instructions 'No special instructions were received'

loop_
_space_group_symop_id
_space_group_symop_operation_xyz
1 'x, y, z'
2 '-x, y+1/2, -z'

loop_
_atom_site_label
_atom_site_type_symbol
_atom_site_fract_x
_atom_site_fract_y
_atom_site_fract_z
_atom_site_U_iso_or_equiv
_atom_site_adp_type
_atom_site_occupancy
_atom_site_calc_flag
_atom_site_disorder_assembly
_atom_site_disorder_group
_atom_site_refinement_flags_posn
Si1 Si -0.87624(3) -0.63510(4) -0.22141(2) 0.02289(9) Uani 1 d A . .
N3 N -0.67807(10) -0.71079(14) -0.35669(7) 0.0222(2) Uani 1 d . . .
N1 N -0.89792(10) -0.44196(14) -0.18308(7) 0.0235(2) Uani 1 d A . .
C8 C -1.14524(14) -0.2904(2) -0.02690(11) 0.0393(4) Uani 1 d A . .
H8 H -1.1419 -0.3004 0.0336 0.047 Uiso 1 calc . . R
N2 N -1.03682(10) -0.59512(13) -0.23978(8) 0.0230(2) Uani 1 d A . .
C23 C -0.55435(11) -0.68701(17) -0.20260(9) 0.0240(3) Uani 1 d . . .
C22 C -0.47148(12) -0.6058(2) -0.13871(10) 0.0325(3) Uani 1 d . . .
H22 H -0.4401 -0.6454 -0.0813 0.039 Uiso 1 calc . . R
C4 C -1.08667(11) -0.37190(16) -0.15576(9) 0.0231(3) Uani 1 d A . .
C18 C -0.60117(10) -0.62391(18) -0.28863(8) 0.0225(3) Uani 1 d . . .
C30 C -0.85684(13) -0.79046(19) -0.45755(10) 0.0314(3) Uani 1 d . . .
C9 C -1.08176(13) -0.3864(2) -0.06506(10) 0.0303(3) Uani 1 d . . .
H9 H -1.0359 -0.4605 -0.0301 0.036 Uiso 1 calc . . R
C2 C -0.84965(11) -0.58145(16) -0.33683(8) 0.0195(2) Uani 1 d . . .
H2A H -0.9247 -0.5606 -0.3796 0.023 Uiso 1 calc A . R
H2B H -0.8055 -0.4891 -0.3280 0.023 Uiso 1 calc . . R
C1 C -1.01104(12) -0.46572(16) -0.19445(8) 0.0215(3) Uani 1 d . . .
C3 C -0.78798(11) -0.69218(16) -0.37952(8) 0.0194(2) Uani 1 d A . .
C21 C -0.43499(13) -0.4672(2) -0.15905(11) 0.0360(4) Uani 1 d . . .
H21 H -0.3798 -0.4141 -0.1154 0.043 Uiso 1 calc . . R
C14 C -1.14028(13) -0.69041(17) -0.24831(9) 0.0265(3) Uani 1 d . . .
C10 C -0.82646(12) -0.30724(19) -0.15353(9) 0.0273(3) Uani 1 d . . .
C27 C -0.58849(13) -0.84345(18) -0.18293(10) 0.0290(3) Uani 1 d . . .
H27 H -0.6682 -0.8605 -0.2209 0.035 Uiso 1 calc . . R
C19 C -0.56398(12) -0.48405(18) -0.31074(10) 0.0265(3) Uani 1 d . . .
C5 C -1.15666(13) -0.26270(18) -0.20746(11) 0.0297(3) Uani 1 d . . .
H5 H -1.1614 -0.2531 -0.2682 0.036 Uiso 1 calc A . R
C20 C -0.48063(13) -0.4076(2) -0.24438(11) 0.0338(3) Uani 1 d . . .
H20 H -0.4551 -0.3146 -0.2576 0.041 Uiso 1 calc . . R
C12 C -0.69999(14) -0.3595(2) -0.13089(12) 0.0396(4) Uani 1 d A . .
H12A H -0.6846 -0.4295 -0.0819 0.059 Uiso 1 calc . . GR
H12B H -0.6491 -0.2751 -0.1138 0.059 Uiso 1 calc . . GR
H12C H -0.6869 -0.4068 -0.1828 0.059 Uiso 1 calc . . GR
C7 C -1.21286(15) -0.1808(2) -0.07824(14) 0.0452(5) Uani 1 d . . .
H7 H -1.2540 -0.1155 -0.0521 0.054 Uiso 1 calc A . R
C11 C -0.85203(17) -0.1978(2) -0.23086(13) 0.0443(4) Uani 1 d A . .
H11A H -0.8402 -0.2456 -0.2831 0.066 Uiso 1 calc . . GR
H11B H -0.8009 -0.1134 -0.2146 0.066 Uiso 1 calc . . GR
H11C H -0.9312 -0.1648 -0.2442 0.066 Uiso 1 calc . . GR
C13 C -0.84214(16) -0.2361(3) -0.06881(13) 0.0477(5) Uani 1 d A . .
H13A H -0.9176 -0.1906 -0.0823 0.072 Uiso 1 calc . . GR
H13B H -0.7834 -0.1613 -0.0471 0.072 Uiso 1 calc . . GR
H13C H -0.8353 -0.3113 -0.0234 0.072 Uiso 1 calc . . GR
C24 C -0.60992(14) -0.4225(2) -0.40558(10) 0.0324(3) Uani 1 d . . .
H24 H -0.6907 -0.4561 -0.4291 0.039 Uiso 1 calc . . R
C6 C -1.22006(15) -0.16706(19) -0.16840(14) 0.0408(4) Uani 1 d A . .
H6 H -1.2673 -0.0939 -0.2032 0.049 Uiso 1 calc . . R
C25 C -0.6112(3) -0.2532(3) -0.41029(16) 0.0671(7) Uani 1 d . . .
H25A H -0.6485 -0.2139 -0.3680 0.101 Uiso 1 calc . . GR
H25B H -0.6530 -0.2219 -0.4701 0.101 Uiso 1 calc . . GR
H25C H -0.5328 -0.2166 -0.3957 0.101 Uiso 1 calc . . GR
C26 C -0.5430(2) -0.4885(3) -0.46612(14) 0.0631(7) Uani 1 d . . .
H26A H -0.4648 -0.4511 -0.4482 0.095 Uiso 1 calc . . GR
H26B H -0.5802 -0.4607 -0.5276 0.095 Uiso 1 calc . . GR
H26C H -0.5418 -0.5954 -0.4609 0.095 Uiso 1 calc . . GR
C29 C -0.58792(17) -0.8674(2) -0.08533(11) 0.0431(4) Uani 1 d . . .
H29A H -0.5093 -0.8644 -0.0470 0.065 Uiso 1 calc . . GR
H29B H -0.6216 -0.9629 -0.0797 0.065 Uiso 1 calc . . GR
H29C H -0.6324 -0.7900 -0.0679 0.065 Uiso 1 calc . . GR
C28 C -0.5112(2) -0.9558(2) -0.21105(19) 0.0593(6) Uani 1 d . . .
H28A H -0.5139 -0.9388 -0.2728 0.089 Uiso 1 calc . . GR
H28B H -0.5381 -1.0551 -0.2047 0.089 Uiso 1 calc . . GR
H28C H -0.4327 -0.9448 -0.1734 0.089 Uiso 1 calc . . GR
C17 C -1.1250(2) -0.8308(2) -0.29876(18) 0.0589(6) Uani 1 d A . .
H17A H -1.1182 -0.8041 -0.3571 0.088 Uiso 1 calc . . GR
H17B H -1.1912 -0.8948 -0.3058 0.088 Uiso 1 calc . . GR
H17C H -1.0559 -0.8823 -0.2653 0.088 Uiso 1 calc . . GR
C16 C -1.15568(15) -0.7316(2) -0.15707(11) 0.0398(4) Uani 1 d A . .
H16A H -1.0864 -0.7794 -0.1209 0.060 Uiso 1 calc . . GR
H16B H -1.2204 -0.7986 -0.1656 0.060 Uiso 1 calc . . GR
H16C H -1.1700 -0.6427 -0.1272 0.060 Uiso 1 calc . . GR
C15 C -1.25053(15) -0.6119(2) -0.30467(12) 0.0457(5) Uani 1 d A . .
H15A H -1.2645 -0.5246 -0.2733 0.069 Uiso 1 calc . . GR
H15B H -1.3155 -0.6787 -0.3143 0.069 Uiso 1 calc . . GR
H15C H -1.2407 -0.5831 -0.3618 0.069 Uiso 1 calc . . GR
C31 C -0.8604(3) -0.6889(6) -0.54453(18) 0.0517(12) Uani 0.533(5) d A 1 .
H31A H -0.8916 -0.5923 -0.5377 0.078 Uiso 0.533(5) calc A 1 GR
H31B H -0.9087 -0.7363 -0.5978 0.078 Uiso 0.533(5) calc A 1 GR
H31C H -0.7831 -0.6779 -0.5497 0.078 Uiso 0.533(5) calc A 1 GR
C33 C -0.9767(3) -0.8198(4) -0.4574(2) 0.0324(8) Uani 0.533(5) d A 1 .
H33A H -0.9765 -0.8809 -0.4064 0.049 Uiso 0.533(5) calc A 1 GR
H33B H -1.0172 -0.8708 -0.5119 0.049 Uiso 0.533(5) calc A 1 GR
H33C H -1.0151 -0.7269 -0.4537 0.049 Uiso 0.533(5) calc A 1 GR
C32 C -0.7931(3) -0.9308(5) -0.4667(3) 0.0518(12) Uani 0.533(5) d A 1 .
H32A H -0.7181 -0.9057 -0.4731 0.078 Uiso 0.533(5) calc A 1 GR
H32B H -0.8368 -0.9851 -0.5189 0.078 Uiso 0.533(5) calc A 1 GR
H32C H -0.7834 -0.9914 -0.4139 0.078 Uiso 0.533(5) calc A 1 GR
C33' C -0.9828(4) -0.7450(6) -0.4975(3) 0.0491(13) Uani 0.467(5) d A 2 .
H33D H -1.0207 -0.7418 -0.4508 0.074 Uiso 0.467(5) calc A 2 GR
H33E H -1.0212 -0.8164 -0.5425 0.074 Uiso 0.467(5) calc A 2 GR
H33F H -0.9862 -0.6480 -0.5247 0.074 Uiso 0.467(5) calc A 2 GR
C32' C -0.8635(4) -0.9474(4) -0.4058(3) 0.0473(12) Uani 0.467(5) d A 2 .
H32D H -0.7862 -0.9836 -0.3780 0.071 Uiso 0.467(5) calc A 2 GR
H32E H -0.9058 -1.0197 -0.4486 0.071 Uiso 0.467(5) calc A 2 GR
H32F H -0.9024 -0.9314 -0.3604 0.071 Uiso 0.467(5) calc A 2 GR
C31' C -0.7951(6) -0.8182(10) -0.5237(4) 0.086(3) Uani 0.467(5) d A 2 .
H31D H -0.7815 -0.7252 -0.5499 0.130 Uiso 0.467(5) calc A 2 GR
H31E H -0.8409 -0.8824 -0.5702 0.130 Uiso 0.467(5) calc A 2 GR
H31F H -0.7221 -0.8655 -0.4950 0.130 Uiso 0.467(5) calc A 2 GR

loop_
_atom_site_aniso_label
_atom_site_aniso_U_11
_atom_site_aniso_U_22
_atom_site_aniso_U_33
_atom_site_aniso_U_23
_atom_site_aniso_U_13
_atom_site_aniso_U_12
Si1 0.02390(17) 0.0273(2) 0.02018(15) 0.00240(14) 0.01068(12) 0.00599(16)
N3 0.0235(5) 0.0235(6) 0.0209(5) -0.0026(4) 0.0083(4) 0.0013(5)
N1 0.0188(5) 0.0306(7) 0.0232(5) -0.0084(5) 0.0091(4) -0.0004(5)
C8 0.0288(8) 0.0591(12) 0.0367(8) -0.0251(8) 0.0198(6) -0.0138(8)
N2 0.0233(5) 0.0221(6) 0.0278(5) -0.0037(4) 0.0140(4) -0.0012(4)
C23 0.0167(6) 0.0293(8) 0.0261(6) -0.0031(5) 0.0060(5) 0.0033(5)
C22 0.0200(6) 0.0437(10) 0.0302(6) -0.0071(6) 0.0017(5) 0.0020(6)
C4 0.0181(6) 0.0254(7) 0.0284(6) -0.0078(5) 0.0107(5) -0.0037(5)
C18 0.0175(5) 0.0269(7) 0.0246(5) -0.0054(6) 0.0086(4) 0.0027(6)
C30 0.0295(7) 0.0382(9) 0.0246(6) -0.0135(6) 0.0046(5) -0.0005(6)
C9 0.0229(6) 0.0433(10) 0.0269(6) -0.0099(6) 0.0106(5) -0.0040(6)
C2 0.0201(6) 0.0203(6) 0.0184(5) 0.0008(4) 0.0059(4) 0.0021(5)
C1 0.0204(6) 0.0262(7) 0.0194(5) -0.0019(5) 0.0082(4) 0.0013(5)
C3 0.0236(6) 0.0207(6) 0.0147(5) -0.0006(4) 0.0066(4) 0.0002(5)
C21 0.0205(7) 0.0460(11) 0.0402(8) -0.0155(7) 0.0067(6) -0.0076(7)
C14 0.0293(7) 0.0256(7) 0.0284(6) -0.0045(5) 0.0144(5) -0.0084(6)
C10 0.0211(6) 0.0359(9) 0.0263(6) -0.0117(6) 0.0090(5) -0.0053(6)
C27 0.0251(7) 0.0297(8) 0.0292(7) 0.0009(6) 0.0029(5) 0.0041(6)
C19 0.0221(6) 0.0294(8) 0.0320(7) -0.0027(6) 0.0142(5) -0.0002(6)
C5 0.0270(7) 0.0269(8) 0.0392(7) -0.0017(6) 0.0159(6) 0.0006(6)
C20 0.0253(7) 0.0325(9) 0.0486(8) -0.0095(7) 0.0186(6) -0.0076(6)
C12 0.0244(7) 0.0543(12) 0.0397(8) -0.0143(8) 0.0083(6) -0.0052(7)
C7 0.0354(8) 0.0389(10) 0.0737(12) -0.0301(9) 0.0355(9) -0.0103(7)
C11 0.0401(9) 0.0383(10) 0.0520(10) -0.0011(8) 0.0092(8) -0.0091(8)
C13 0.0417(9) 0.0589(13) 0.0496(10) -0.0331(9) 0.0245(8) -0.0204(9)
C24 0.0330(8) 0.0336(9) 0.0354(7) 0.0029(7) 0.0178(6) -0.0010(7)
C6 0.0333(8) 0.0255(9) 0.0716(12) -0.0033(7) 0.0278(8) 0.0031(6)
C25 0.109(2) 0.0405(12) 0.0570(12) 0.0138(10) 0.0314(13) 0.0029(13)
C26 0.0623(13) 0.0969(19) 0.0404(10) 0.0074(11) 0.0310(9) 0.0231(13)
C29 0.0466(10) 0.0466(11) 0.0315(8) 0.0081(7) 0.0039(7) -0.0005(8)
C28 0.0658(14) 0.0341(11) 0.0894(16) 0.0013(10) 0.0403(12) 0.0120(10)
C17 0.0651(13) 0.0369(11) 0.0931(16) -0.0282(11) 0.0525(12) -0.0222(10)
C16 0.0408(9) 0.0488(11) 0.0304(7) 0.0085(7) 0.0110(6) -0.0162(8)
C15 0.0333(8) 0.0533(13) 0.0424(8) 0.0070(8) -0.0021(7) -0.0144(8)
C31 0.047(2) 0.092(3) 0.0149(12) -0.0011(15) 0.0065(12) -0.019(2)
C33 0.0263(14) 0.039(2) 0.0312(15) -0.0167(15) 0.0065(11) -0.0030(13)
C32 0.0353(18) 0.055(2) 0.060(2) -0.040(2) 0.0056(15) 0.0025(16)
C33' 0.053(3) 0.033(2) 0.039(2) -0.0034(19) -0.0218(18) 0.0002(18)
C32' 0.039(2) 0.027(2) 0.062(3) -0.0081(17) -0.0083(17) -0.0017(16)
C31' 0.097(5) 0.126(7) 0.052(3) -0.063(4) 0.045(3) -0.055(5)

loop_
_atom_type_symbol
_atom_type_description
_atom_type_scat_dispersion_real
_atom_type_scat_dispersion_imag
_atom_type_scat_source
C C 0.0033 0.0016 'International Tables Vol C Tables 4.2.6.8 and 6.1.1.4'
H H 0.0000 0.0000 'International Tables Vol C Tables 4.2.6.8 and 6.1.1.4'
N N 0.0061 0.0033 'International Tables Vol C Tables 4.2.6.8 and 6.1.1.4'
Si Si 0.0817 0.0704 'International Tables Vol C Tables 4.2.6.8 and 6.1.1.4'

loop_
_geom_angle_atom_site_label_1
_geom_angle_atom_site_label_2
_geom_angle_atom_site_label_3
_geom_angle
N1 Si1 N2 69.25(5)
N1 Si1 C2 97.85(6)
N1 Si1 C1 34.75(5)
N2 Si1 C2 103.95(5)
N2 Si1 C1 35.02(5)
C2 Si1 C1 107.78(5)
C3 N3 C18 122.39(11)
C1 N1 Si1 92.29(9)
C1 N1 C10 130.56(12)
C10 N1 Si1 137.13(9)
C7 C8 C9 120.13(15)
C1 N2 Si1 90.72(8)
C1 N2 C14 127.19(11)
C14 N2 Si1 133.93(10)
C22 C23 C18 118.27(14)
C22 C23 C27 121.35(13)
C18 C23 C27 120.27(13)
C21 C22 C23 121.09(15)
C9 C4 C1 120.00(13)
C5 C4 C9 119.42(13)
C5 C4 C1 120.44(12)
C23 C18 N3 118.78(14)
C19 C18 N3 119.53(12)
C19 C18 C23 121.35(13)
C3 C30 C31 102.34(18)
C3 C30 C32' 101.49(17)
C31 C30 C32' 154.3(2)
C33 C30 C3 114.21(15)
C33 C30 C31 108.2(2)
C33 C30 C32 112.3(3)
C33 C30 C33' 35.2(2)
C33 C30 C32' 70.0(2)
C32 C30 C3 112.40(17)
C32 C30 C31 106.6(3)
C32 C30 C33' 131.6(2)
C32 C30 C32' 54.7(3)
C33' C30 C3 114.7(2)
C33' C30 C31 74.0(3)
C33' C30 C32' 104.4(3)
C31' C30 C3 112.8(2)
C31' C30 C31 53.3(4)
C31' C30 C33 132.4(3)
C31' C30 C32 53.9(4)
C31' C30 C33' 114.2(4)
C31' C30 C32' 107.9(4)
C8 C9 C4 120.08(16)
C3 C2 Si1 118.00(9)
N1 C1 Si1 52.95(7)
N1 C1 N2 106.20(11)
N1 C1 C4 125.03(12)
N2 C1 Si1 54.26(7)
N2 C1 C4 128.53(12)
C4 C1 Si1 166.72(10)
N3 C3 C30 115.15(12)
N3 C3 C2 124.54(12)
C2 C3 C30 120.30(11)
C22 C21 C20 119.95(14)
N2 C14 C17 107.47(12)
N2 C14 C16 112.28(12)
N2 C14 C15 110.62(13)
C17 C14 C16 110.00(16)
C17 C14 C15 107.41(16)
C16 C14 C15 108.93(14)
N1 C10 C12 105.76(13)
N1 C10 C11 108.49(12)
N1 C10 C13 113.93(13)
C11 C10 C12 110.04(14)
C11 C10 C13 111.47(16)
C13 C10 C12 106.95(13)
C23 C27 C29 113.90(13)
C23 C27 C28 109.43(14)
C28 C27 C29 111.27(16)
C18 C19 C24 120.49(13)
C20 C19 C18 118.04(14)
C20 C19 C24 121.41(15)
C4 C5 C6 119.97(15)
C21 C20 C19 121.29(16)
C8 C7 C6 120.32(15)
C19 C24 C25 113.92(16)
C19 C24 C26 110.29(15)
C25 C24 C26 111.02(19)
C7 C6 C5 120.06(17)

loop_
_geom_bond_atom_site_label_1
_geom_bond_atom_site_label_2
_geom_bond_distance
Si1 N1 1.8698(13)
Si1 N2 1.9001(12)
Si1 C2 1.9628(13)
Si1 C1 2.3408(14)
N3 C18 1.4170(17)
N3 C3 1.2752(17)
N1 C1 1.3354(18)
N1 C10 1.4743(19)
C8 C9 1.388(2)
C8 C7 1.372(3)
N2 C1 1.3434(18)
N2 C14 1.4810(18)
C23 C22 1.389(2)
C23 C18 1.4064(19)
C23 C27 1.514(2)
C22 C21 1.382(3)
C4 C9 1.3943(19)
C4 C1 1.4834(18)
C4 C5 1.384(2)
C18 C19 1.404(2)
C30 C3 1.5305(18)
C30 C31 1.615(4)
C30 C33 1.464(3)
C30 C32 1.498(4)
C30 C33' 1.515(5)
C30 C32' 1.630(5)
C30 C31' 1.448(5)
C2 C3 1.4993(18)
C21 C20 1.383(3)
C14 C17 1.518(2)
C14 C16 1.5213(19)
C14 C15 1.531(2)
C10 C12 1.530(2)
C10 C11 1.508(3)
C10 C13 1.517(2)
C27 C29 1.524(2)
C27 C28 1.514(2)
C19 C20 1.391(2)
C19 C24 1.516(2)
C5 C6 1.394(2)
C7 C6 1.379(3)
C24 C25 1.517(3)
C24 C26 1.518(2)
